data_7210906
loop_
_publ_author_name
'Sengupta, Satirtha'
'Ganguly, Sumi'
'Goswami, Arijit'
'Sukul, Pradip K.'
'Mondal, Raju'

_publ_section_title
;
 Identification of a robust and reproducible noncluster-type SBU: effect
 of coexistent groups on network topologies, helicity, and properties
;
_journal_issue 41
_journal_name_full CrystEngComm
_journal_page_first 8353
_journal_paper_doi 10.1039/c3ce40904j
_journal_volume 15
_journal_year 2013
_chemical_formula_sum 'C15 H17 I N4 O7 Zn'
_chemical_formula_weight 557.60
_chemical_name_systematic
; 
 ? 
;
_space_group_IT_number 2
_symmetry_cell_setting triclinic
_symmetry_space_group_name_Hall '-P 1'
_symmetry_space_group_name_H-M 'P -1'
_atom_sites_solution_hydrogens geom
_atom_sites_solution_primary direct
_atom_sites_solution_secondary difmap
_audit_creation_method SHELXL-97
_cell_angle_alpha 80.5030(10)
_cell_angle_beta 66.3940(10)
_cell_angle_gamma 80.4300(10)
_cell_formula_units_Z 2
_cell_length_a 9.5734(4)
_cell_length_b 10.1279(4)
_cell_length_c 11.3140(5)
_cell_measurement_reflns_used 4990
_cell_measurement_temperature 120(2)
_cell_measurement_theta_max 27.01
_cell_measurement_theta_min 2.33
_cell_volume 985.31(7)
_computing_cell_refinement 'Bruker APEX-2'
_computing_data_collection 'Bruker APEX-2'
_computing_data_reduction 'Bruker SHELXTL'
_computing_molecular_graphics 'Bruker SHELXTL'
_computing_publication_material 'Bruker SHELXTL'
_computing_structure_refinement 'SHELXL-97 (Sheldrick, 1997)'
_computing_structure_solution 'SHELXS-97 (Sheldrick, 1990)'
_diffrn_ambient_temperature 120(2)
_diffrn_detector_area_resol_mean 8
_diffrn_measured_fraction_theta_full 0.964
_diffrn_measured_fraction_theta_max 0.964
_diffrn_measurement_device_type 'Bruker APEX-2 CCD area detector'
_diffrn_measurement_method '/w scans'
_diffrn_radiation_monochromator graphite
_diffrn_radiation_source 'fine-focus sealed tube'
_diffrn_radiation_type MoK\a
_diffrn_radiation_wavelength 0.71073
_diffrn_reflns_av_R_equivalents 0.0286
_diffrn_reflns_av_sigmaI/netI 0.0332
_diffrn_reflns_limit_h_max 12
_diffrn_reflns_limit_h_min -12
_diffrn_reflns_limit_k_max 12
_diffrn_reflns_limit_k_min -12
_diffrn_reflns_limit_l_max 14
_diffrn_reflns_limit_l_min -14
_diffrn_reflns_number 12882
_diffrn_reflns_theta_full 27.00
_diffrn_reflns_theta_max 27.00
_diffrn_reflns_theta_min 1.98
_diffrn_standards_decay_% 0
_exptl_absorpt_coefficient_mu 2.858
_exptl_absorpt_correction_T_max 1.0000
_exptl_absorpt_correction_T_min 0.755931
_exptl_absorpt_correction_type multi-scan
_exptl_absorpt_process_details 'SADABS v.2.03 (Bruker, 2001), R(int)=0.0773 before correction'
_exptl_crystal_colour yellow
_exptl_crystal_density_diffrn 1.879
_exptl_crystal_density_meas ?
_exptl_crystal_density_method 'not measured'
_exptl_crystal_description Block
_exptl_crystal_F_000 548
_exptl_crystal_size_max 0.24
_exptl_crystal_size_mid 0.24
_exptl_crystal_size_min 0.20
_refine_diff_density_max 1.827
_refine_diff_density_min -1.143
_refine_diff_density_rms 0.112
_refine_ls_extinction_method none
_refine_ls_goodness_of_fit_ref 1.055
_refine_ls_hydrogen_treatment constr
_refine_ls_matrix_type full
_refine_ls_number_parameters 253
_refine_ls_number_reflns 4151
_refine_ls_number_restraints 3
_refine_ls_restrained_S_all 1.055
_refine_ls_R_factor_all 0.0472
_refine_ls_R_factor_gt 0.0371
_refine_ls_shift/su_max 0.001
_refine_ls_shift/su_mean 0.000
_refine_ls_structure_factor_coef Fsqd
_refine_ls_weighting_details 'calc w=1/[\s^2^(Fo^2^)+(0.0493P)^2^+1.5786P] where P=(Fo^2^+2Fc^2^)/3'
_refine_ls_weighting_scheme calc
_refine_ls_wR_factor_gt 0.0923
_refine_ls_wR_factor_ref 0.0969
_reflns_number_gt 3463
_reflns_number_total 4151
_reflns_threshold_expression I>2\s(I)
_cod_data_source_file c3ce40904j.txt
_cod_data_source_block 11sb068_0m
_cod_depositor_comments
;
The following automatic conversions were performed:

'_symmetry_cell_setting' value 'Triclinic' changed to 'triclinic'
according to /home/saulius/struct/CIF-dictionaries/cif_core.dic
dictionary named 'cif_core.dic' version 2.4.2 from 2011-04-26.

Automatic conversion script
Id: cif_fix_values 1891 2012-01-12 08:04:46Z andrius 

The following automatic conversions were performed:

'_exptl_crystal_density_meas' value 'not measured' was changed to '?'
- the value is perceived as not measured.

Automatic conversion script
Id: cif_fix_values 3008 2015-01-20 13:52:24Z robertas 
;
_cod_original_sg_symbol_H-M P-1
_cod_database_code 7210906

loop_
_symmetry_equiv_pos_as_xyz
'x, y, z'
'-x, -y, -z'

loop_
_atom_site_label
_atom_site_type_symbol
_atom_site_fract_x
_atom_site_fract_y
_atom_site_fract_z
_atom_site_U_iso_or_equiv
_atom_site_adp_type
_atom_site_occupancy
_atom_site_symmetry_multiplicity
_atom_site_calc_flag
_atom_site_refinement_flags
I1 I 0.50580(3) 0.41078(3) 0.32250(3) 0.03821(11) Uani 1 1 d .
Zn1 Zn -0.08622(5) 0.93913(4) 0.71092(4) 0.02162(12) Uani 1 1 d .
O1 O 0.0697(3) 0.7913(3) 0.6212(3) 0.0256(6) Uani 1 1 d .
C1 C -0.4174(4) 0.9328(4) 0.7489(4) 0.0248(8) Uani 1 1 d .
H1A H -0.4352 0.8652 0.8181 0.030 Uiso 1 1 calc R
N1 N -0.2815(4) 0.9760(3) 0.6789(3) 0.0233(7) Uani 1 1 d .
O1W O 0.1330(9) 0.5805(8) -0.0949(6) 0.166(4) Uani 1 1 d .
H1WA H 0.1336 0.5145 -0.0797 0.249 Uiso 1 1 d .
H1WB H 0.1806 0.6291 -0.0741 0.249 Uiso 1 1 d .
O2 O -0.1294(3) 0.6918(3) 0.7579(3) 0.0321(7) Uani 1 1 d .
N2 N -0.3054(4) 1.0731(3) 0.5903(3) 0.0270(7) Uani 1 1 d .
H2A H -0.2352 1.1183 0.5326 0.032 Uiso 1 1 calc R
C2 C -0.5297(4) 1.0011(4) 0.7061(4) 0.0252(8) Uani 1 1 d .
C3 C -0.4522(5) 1.0903(4) 0.6033(4) 0.0293(9) Uani 1 1 d .
H3A H -0.4945 1.1513 0.5522 0.035 Uiso 1 1 calc R
O3 O 0.0389(3) 0.0891(3) 0.6191(3) 0.0254(6) Uani 1 1 d .
N3 N -0.8735(4) 1.0772(3) 1.0986(3) 0.0260(7) Uani 1 1 d .
O3W O 0.3096(7) 0.4570(6) 0.0205(6) 0.112(2) Uani 1 1 d .
O4 O -0.1647(3) 0.2156(3) 0.7391(3) 0.0336(7) Uani 1 1 d .
C4 C -0.7866(5) 0.9952(4) 1.0092(4) 0.0296(9) Uani 1 1 d .
H4A H -0.7337 0.9136 1.0266 0.036 Uiso 1 1 calc R
N4 N -0.9296(5) 1.1810(4) 1.0343(4) 0.0388(9) Uani 1 1 d .
H4B H -0.9896 1.2493 1.0691 0.047 Uiso 1 1 calc R
C5 C -0.7847(4) 1.0461(4) 0.8870(4) 0.0268(8) Uani 1 1 d .
C6 C -0.8795(6) 1.1641(5) 0.9086(5) 0.0430(12) Uani 1 1 d .
H6A H -0.9051 1.2229 0.8461 0.052 Uiso 1 1 calc R
C7 C -0.6978(5) 0.9841(5) 0.7616(4) 0.0313(9) Uani 1 1 d .
H7A H -0.7098 0.8887 0.7768 0.038 Uiso 1 1 calc R
H7B H -0.7418 1.0252 0.6988 0.038 Uiso 1 1 calc R
C8 C 0.0752(4) 0.5551(4) 0.6166(3) 0.0210(7) Uani 1 1 d .
C9 C -0.0043(4) 0.4423(4) 0.6621(4) 0.0204(7) Uani 1 1 d .
H9A H -0.1020 0.4485 0.7271 0.024 Uiso 1 1 calc R
C10 C 0.0605(4) 0.3204(4) 0.6114(3) 0.0207(7) Uani 1 1 d .
C11 C 0.2081(4) 0.3104(4) 0.5156(4) 0.0222(8) Uani 1 1 d .
H11A H 0.2536 0.2288 0.4825 0.027 Uiso 1 1 calc R
C12 C 0.2863(4) 0.4235(4) 0.4703(4) 0.0224(8) Uani 1 1 d .
C13 C 0.2228(4) 0.5456(4) 0.5189(4) 0.0216(8) Uani 1 1 d .
H13A H 0.2771 0.6204 0.4872 0.026 Uiso 1 1 calc R
C14 C -0.0006(4) 0.6859(4) 0.6690(4) 0.0231(8) Uani 1 1 d .
C15 C -0.0299(4) 0.2000(4) 0.6606(4) 0.0225(8) Uani 1 1 d .
O2W O 0.3943(6) 0.6788(5) 0.0545(5) 0.100(2) Uani 1 1 d D
H2WB H 0.3308 0.6551 0.0365 0.150 Uiso 1 1 d D
H2WA H 0.4831 0.6927 0.0387 0.150 Uiso 1 1 d D

loop_
_atom_site_aniso_label
_atom_site_aniso_U_11
_atom_site_aniso_U_22
_atom_site_aniso_U_33
_atom_site_aniso_U_23
_atom_site_aniso_U_13
_atom_site_aniso_U_12
I1 0.02678(16) 0.03423(19) 0.04116(19) -0.00932(13) 0.00213(12) -0.00409(12)
Zn1 0.0204(2) 0.0182(2) 0.0236(2) -0.00378(17) -0.00547(17) -0.00137(17)
O1 0.0286(14) 0.0146(13) 0.0294(15) -0.0018(11) -0.0070(12) -0.0022(11)
C1 0.0240(18) 0.023(2) 0.025(2) -0.0042(15) -0.0063(15) -0.0040(16)
N1 0.0224(15) 0.0195(17) 0.0257(17) -0.0024(13) -0.0074(13) -0.0008(13)
O1W 0.171(7) 0.164(7) 0.080(4) -0.012(4) -0.018(4) 0.125(6)
O2 0.0316(15) 0.0219(15) 0.0328(16) -0.0073(12) -0.0003(12) -0.0033(12)
N2 0.0243(16) 0.0274(19) 0.0244(17) 0.0000(14) -0.0048(13) -0.0045(14)
C2 0.0230(18) 0.031(2) 0.0209(19) -0.0083(16) -0.0066(15) -0.0008(16)
C3 0.028(2) 0.030(2) 0.029(2) -0.0049(17) -0.0115(17) 0.0025(17)
O3 0.0279(14) 0.0148(14) 0.0314(15) -0.0029(11) -0.0086(12) -0.0038(11)
N3 0.0263(16) 0.0246(18) 0.0241(17) -0.0035(13) -0.0070(13) -0.0008(14)
O3W 0.113(5) 0.096(4) 0.087(4) 0.007(3) -0.006(3) -0.008(4)
O4 0.0280(15) 0.0244(16) 0.0390(17) -0.0092(13) 0.0002(13) -0.0058(12)
C4 0.032(2) 0.026(2) 0.026(2) -0.0058(16) -0.0075(17) 0.0033(17)
N4 0.046(2) 0.034(2) 0.033(2) -0.0088(16) -0.0178(17) 0.0160(17)
C5 0.0197(17) 0.034(2) 0.025(2) -0.0059(17) -0.0071(15) -0.0010(16)
C6 0.047(3) 0.049(3) 0.033(2) -0.007(2) -0.021(2) 0.013(2)
C7 0.0241(19) 0.043(3) 0.028(2) -0.0108(18) -0.0086(16) -0.0032(18)
C8 0.0272(18) 0.0165(19) 0.0203(18) -0.0026(14) -0.0106(15) -0.0002(15)
C9 0.0234(17) 0.0167(19) 0.0208(18) -0.0026(14) -0.0090(14) 0.0002(15)
C10 0.0242(18) 0.0179(19) 0.0208(18) -0.0005(14) -0.0104(15) -0.0014(15)
C11 0.0249(18) 0.0192(19) 0.0241(19) -0.0063(15) -0.0120(15) 0.0038(15)
C12 0.0191(17) 0.022(2) 0.0222(19) -0.0037(15) -0.0050(14) 0.0007(15)
C13 0.0239(18) 0.0148(18) 0.0251(19) -0.0003(14) -0.0085(15) -0.0036(15)
C14 0.0274(19) 0.022(2) 0.0214(19) -0.0032(15) -0.0114(16) -0.0004(16)
C15 0.0279(19) 0.020(2) 0.0206(18) -0.0002(15) -0.0112(15) -0.0021(16)
O2W 0.093(4) 0.060(3) 0.084(4) -0.002(3) 0.017(3) 0.024(3)

loop_
_atom_type_symbol
_atom_type_description
_atom_type_scat_dispersion_real
_atom_type_scat_dispersion_imag
_atom_type_scat_source
C C 0.0033 0.0016 'International Tables Vol C Tables 4.2.6.8 and 6.1.1.4'
H H 0.0000 0.0000 'International Tables Vol C Tables 4.2.6.8 and 6.1.1.4'
N N 0.0061 0.0033 'International Tables Vol C Tables 4.2.6.8 and 6.1.1.4'
O O 0.0106 0.0060 'International Tables Vol C Tables 4.2.6.8 and 6.1.1.4'
Zn Zn 0.2839 1.4301 'International Tables Vol C Tables 4.2.6.8 and 6.1.1.4'
I I -0.4742 1.8119 'International Tables Vol C Tables 4.2.6.8 and 6.1.1.4'

loop_
_geom_angle_atom_site_label_1
_geom_angle_atom_site_label_2
_geom_angle_atom_site_label_3
_geom_angle
_geom_angle_site_symmetry_1
_geom_angle_site_symmetry_3
O3 Zn1 N1 108.28(12) 1_565 .
O3 Zn1 O1 96.61(11) 1_565 .
N1 Zn1 O1 117.33(12) . .
O3 Zn1 N3 109.33(12) 1_565 2_477
N1 Zn1 N3 111.92(13) . 2_477
O1 Zn1 N3 112.03(12) . 2_477
C14 O1 Zn1 103.2(2) . .
N1 C1 C2 111.6(4) . .
N1 C1 H1A 124.2 . .
C2 C1 H1A 124.2 . .
C1 N1 N2 105.3(3) . .
C1 N1 Zn1 129.9(3) . .
N2 N1 Zn1 123.8(2) . .
H1WA O1W H1WB 124.7 . .
C3 N2 N1 111.4(3) . .
C3 N2 H2A 124.3 . .
N1 N2 H2A 124.3 . .
C3 C2 C1 104.1(3) . .
C3 C2 C7 128.1(4) . .
C1 C2 C7 127.8(4) . .
N2 C3 C2 107.6(4) . .
N2 C3 H3A 126.2 . .
C2 C3 H3A 126.2 . .
C15 O3 Zn1 111.4(2) . 1_545
C4 N3 N4 105.1(3) . .
C4 N3 Zn1 130.0(3) . 2_477
N4 N3 Zn1 124.9(3) . 2_477
N3 C4 C5 111.9(4) . .
N3 C4 H4A 124.1 . .
C5 C4 H4A 124.1 . .
C6 N4 N3 110.8(4) . .
C6 N4 H4B 124.6 . .
N3 N4 H4B 124.6 . .
C6 C5 C4 103.4(4) . .
C6 C5 C7 129.1(4) . .
C4 C5 C7 127.5(4) . .
N4 C6 C5 108.8(4) . .
N4 C6 H6A 125.6 . .
C5 C6 H6A 125.6 . .
C2 C7 C5 112.8(3) . .
C2 C7 H7A 109.0 . .
C5 C7 H7A 109.0 . .
C2 C7 H7B 109.0 . .
C5 C7 H7B 109.0 . .
H7A C7 H7B 107.8 . .
C9 C8 C13 119.6(3) . .
C9 C8 C14 119.3(3) . .
C13 C8 C14 121.1(3) . .
C8 C9 C10 120.8(3) . .
C8 C9 H9A 119.6 . .
C10 C9 H9A 119.6 . .
C9 C10 C11 119.7(3) . .
C9 C10 C15 119.7(3) . .
C11 C10 C15 120.7(3) . .
C12 C11 C10 119.2(3) . .
C12 C11 H11A 120.4 . .
C10 C11 H11A 120.4 . .
C13 C12 C11 121.8(3) . .
C13 C12 I1 118.8(3) . .
C11 C12 I1 119.4(3) . .
C12 C13 C8 119.0(3) . .
C12 C13 H13A 120.5 . .
C8 C13 H13A 120.5 . .
O2 C14 O1 120.8(4) . .
O2 C14 C8 120.2(3) . .
O1 C14 C8 119.0(3) . .
O4 C15 O3 124.4(3) . .
O4 C15 C10 118.6(3) . .
O3 C15 C10 117.0(3) . .
H2WB O2W H2WA 152.9 . .

loop_
_geom_bond_atom_site_label_1
_geom_bond_atom_site_label_2
_geom_bond_distance
_geom_bond_site_symmetry_2
I1 C12 2.097(4) .
Zn1 O3 1.977(3) 1_565
Zn1 N1 2.008(3) .
Zn1 O1 2.011(3) .
Zn1 N3 2.014(3) 2_477
O1 C14 1.281(5) .
C1 N1 1.327(5) .
C1 C2 1.389(6) .
C1 H1A 0.9300 .
N1 N2 1.344(4) .
O1W H1WA 0.6616 .
O1W H1WB 0.8390 .
O2 C14 1.240(5) .
N2 C3 1.338(5) .
N2 H2A 0.8600 .
C2 C3 1.380(6) .
C2 C7 1.503(5) .
C3 H3A 0.9300 .
O3 C15 1.264(5) .
O3 Zn1 1.977(3) 1_545
N3 C4 1.334(5) .
N3 N4 1.340(5) .
N3 Zn1 2.014(3) 2_477
O4 C15 1.240(5) .
C4 C5 1.387(6) .
C4 H4A 0.9300 .
N4 C6 1.337(6) .
N4 H4B 0.8600 .
C5 C6 1.367(6) .
C5 C7 1.508(6) .
C6 H6A 0.9300 .
C7 H7A 0.9700 .
C7 H7B 0.9700 .
C8 C9 1.389(5) .
C8 C13 1.402(5) .
C8 C14 1.493(5) .
C9 C10 1.390(5) .
C9 H9A 0.9300 .
C10 C11 1.395(5) .
C10 C15 1.512(5) .
C11 C12 1.386(5) .
C11 H11A 0.9300 .
C12 C13 1.381(5) .
C13 H13A 0.9300 .
O2W H2WB 0.7959 .
O2W H2WA 0.8275 .
